data_4031133
loop_
_publ_author_name
'Chandra Mohan, Darapaneni'
'Ravi, Chitrakar'
'Pappula, Venkatanarayana'
'Adimurthy, Subbarayappa'

_publ_section_title
;
 Synthesis of Indolizines through Oxidative Linkage of C-C and C-N Bonds
 from 2-Pyridylacetates.
;
_journal_issue 13
_journal_name_full 'The Journal of organic chemistry'
_journal_page_first 6846
_journal_page_last 6855
_journal_paper_doi 10.1021/acs.joc.5b00477
_journal_volume 80
_journal_year 2015
_chemical_formula_sum 'C24 H19 N O3'
_chemical_formula_weight 369.40
_chemical_name_systematic
; 
 ? 
;
_space_group_IT_number 14
_symmetry_cell_setting monoclinic
_symmetry_space_group_name_Hall '-P 2ybc'
_symmetry_space_group_name_H-M 'P 1 21/c 1'
_atom_sites_solution_hydrogens geom
_atom_sites_solution_primary direct
_atom_sites_solution_secondary difmap
_audit_creation_method SHELXL-97
_cell_angle_alpha 90.00
_cell_angle_beta 120.663(5)
_cell_angle_gamma 90.00
_cell_formula_units_Z 4
_cell_length_a 12.1682(12)
_cell_length_b 10.0256(10)
_cell_length_c 17.7790(13)
_cell_measurement_temperature 150(2)
_cell_volume 1865.7(3)
_computing_cell_refinement 'BRUKER SMART'
_computing_data_collection 'BRUKER SMART'
_computing_data_reduction 'BRUKER SAINT'
_computing_molecular_graphics ORTEP
_computing_structure_refinement 'SHELXL-97 (Sheldrick, 1997)'
_computing_structure_solution 'SHELXS-97 (Sheldrick, 1990)'
_diffrn_ambient_temperature 150(2)
_diffrn_measured_fraction_theta_full 0.967
_diffrn_measured_fraction_theta_max 0.967
_diffrn_measurement_device_type 'BRUKER SMART APEX CCD DIFFRACTOMETER'
_diffrn_measurement_method 'OMEGA-PHI SCAN'
_diffrn_radiation_monochromator graphite
_diffrn_radiation_source 'fine-focus sealed tube'
_diffrn_radiation_type MoK\a
_diffrn_radiation_wavelength 0.71073
_diffrn_reflns_av_R_equivalents 0.0164
_diffrn_reflns_av_sigmaI/netI 0.0258
_diffrn_reflns_limit_h_max 15
_diffrn_reflns_limit_h_min -11
_diffrn_reflns_limit_k_max 8
_diffrn_reflns_limit_k_min -12
_diffrn_reflns_limit_l_max 22
_diffrn_reflns_limit_l_min -20
_diffrn_reflns_number 7941
_diffrn_reflns_theta_full 27.00
_diffrn_reflns_theta_max 27.00
_diffrn_reflns_theta_min 1.95
_exptl_absorpt_coefficient_mu 0.087
_exptl_absorpt_correction_T_max 0.9761
_exptl_absorpt_correction_T_min 0.9661
_exptl_absorpt_correction_type multi-scan
_exptl_absorpt_process_details 'BRUKER SADABS'
_exptl_crystal_colour COLOURLESS
_exptl_crystal_density_diffrn 1.315
_exptl_crystal_density_method 'not measured'
_exptl_crystal_description BLOCKS
_exptl_crystal_F_000 776
_exptl_crystal_size_max 0.40
_exptl_crystal_size_mid 0.30
_exptl_crystal_size_min 0.28
_refine_diff_density_max 0.234
_refine_diff_density_min -0.233
_refine_diff_density_rms 0.062
_refine_ls_extinction_method none
_refine_ls_goodness_of_fit_ref 1.053
_refine_ls_hydrogen_treatment mixed
_refine_ls_matrix_type full
_refine_ls_number_parameters 254
_refine_ls_number_reflns 3935
_refine_ls_number_restraints 0
_refine_ls_restrained_S_all 1.053
_refine_ls_R_factor_all 0.0436
_refine_ls_R_factor_gt 0.0391
_refine_ls_shift/su_max 0.000
_refine_ls_shift/su_mean 0.000
_refine_ls_structure_factor_coef Fsqd
_refine_ls_weighting_details 'calc w=1/[\s^2^(Fo^2^)+(0.0611P)^2^+0.4265P] where P=(Fo^2^+2Fc^2^)/3'
_refine_ls_weighting_scheme calc
_refine_ls_wR_factor_gt 0.1046
_refine_ls_wR_factor_ref 0.1088
_reflns_number_gt 3499
_reflns_number_total 3935
_reflns_threshold_expression >2sigma(I)
_cod_data_source_file jo5b00477_si_002.cif
_cod_data_source_block cmam
_cod_depositor_comments
;
The following automatic conversions were performed:

'_symmetry_cell_setting' value 'MONOCLINIC' changed to 'monoclinic'
according to
/usr/data/users/saulius/crontab/automatic-downloads/rss-feeds/ACS/lib/dictionaries/cif_core.dic
dictionary named 'cif_core.dic' version 2.4.2 from 2011-04-26.

'_exptl_absorpt_correction_type' value 'MULTI-SCAN' changed to
'multi-scan' according to
/usr/data/users/saulius/crontab/automatic-downloads/rss-feeds/ACS/lib/dictionaries/cif_core.dic
dictionary named 'cif_core.dic' version 2.4.2 from 2011-04-26.

Automatic conversion script
Id: cif_fix_values 3271 2015-04-21 07:52:19Z andrius 

 Adding full bibliography for 4031132--4031133.cif.
;
_cod_original_sg_symbol_H-M P21/c
_cod_database_code 4031133

loop_
_symmetry_equiv_pos_as_xyz
'x, y, z'
'-x, y+1/2, -z+1/2'
'-x, -y, -z'
'x, -y-1/2, z-1/2'

loop_
_atom_site_label
_atom_site_type_symbol
_atom_site_fract_x
_atom_site_fract_y
_atom_site_fract_z
_atom_site_U_iso_or_equiv
_atom_site_adp_type
_atom_site_occupancy
_atom_site_symmetry_multiplicity
_atom_site_calc_flag
_atom_site_refinement_flags
O3 O -0.07635(8) 0.62532(9) 0.39834(5) 0.0295(2) Uani 1 1 d .
O1 O 0.07387(8) 0.44412(9) 0.11191(6) 0.0339(2) Uani 1 1 d .
N1 N -0.12885(9) 0.56340(9) 0.12750(6) 0.0242(2) Uani 1 1 d .
O2 O -0.27649(8) 0.66237(12) 0.28930(6) 0.0442(3) Uani 1 1 d .
C6 C 0.00001(10) 0.55701(11) 0.19329(7) 0.0236(2) Uani 1 1 d .
C1 C -0.20074(11) 0.60102(11) 0.16448(7) 0.0250(2) Uani 1 1 d .
C16 C 0.12878(10) 0.58554(11) 0.35845(7) 0.0230(2) Uani 1 1 d .
C5 C -0.18368(12) 0.54731(12) 0.03848(7) 0.0290(3) Uani 1 1 d .
H5 H -0.1342 0.5211 0.0149 0.035 Uiso 1 1 calc R
C17 C 0.21075(11) 0.47595(12) 0.38422(8) 0.0274(2) Uani 1 1 d .
H17 H 0.1879 0.4011 0.3484 0.033 Uiso 1 1 calc R
C9 C 0.09828(11) 0.52128(11) 0.17216(7) 0.0252(2) Uani 1 1 d .
C10 C 0.22698(11) 0.58526(12) 0.22093(7) 0.0255(2) Uani 1 1 d .
C7 C 0.00809(10) 0.58599(11) 0.27268(7) 0.0227(2) Uani 1 1 d .
C22 C -0.16572(11) 0.63666(12) 0.31448(8) 0.0269(2) Uani 1 1 d .
C15 C 0.24327(11) 0.71666(12) 0.24984(8) 0.0280(3) Uani 1 1 d .
H15 H 0.1743 0.7641 0.2450 0.034 Uiso 1 1 calc R
C11 C 0.33152(11) 0.51376(13) 0.23006(8) 0.0307(3) Uani 1 1 d .
H11 H 0.3214 0.4257 0.2113 0.037 Uiso 1 1 calc R
C2 C -0.33312(11) 0.62408(12) 0.10875(8) 0.0302(3) Uani 1 1 d .
H2 H -0.3834 0.6485 0.1321 0.036 Uiso 1 1 calc R
C8 C -0.11727(10) 0.61222(11) 0.25519(7) 0.0243(2) Uani 1 1 d .
C21 C 0.16433(11) 0.69638(12) 0.41344(8) 0.0281(3) Uani 1 1 d .
H21 H 0.1104 0.7699 0.3973 0.034 Uiso 1 1 calc R
C4 C -0.31063(12) 0.57017(13) -0.01446(8) 0.0338(3) Uani 1 1 d .
H4 H -0.3481 0.5593 -0.0746 0.041 Uiso 1 1 calc R
C20 C 0.27963(12) 0.69746(14) 0.49203(8) 0.0345(3) Uani 1 1 d .
H20 H 0.3026 0.7717 0.5283 0.041 Uiso 1 1 calc R
C19 C 0.36087(12) 0.58841(14) 0.51683(8) 0.0357(3) Uani 1 1 d .
H19 H 0.4383 0.5896 0.5695 0.043 Uiso 1 1 calc R
C12 C 0.45023(12) 0.57401(15) 0.26705(9) 0.0374(3) Uani 1 1 d .
H12 H 0.5201 0.5261 0.2737 0.045 Uiso 1 1 calc R
C18 C 0.32624(11) 0.47780(13) 0.46298(8) 0.0331(3) Uani 1 1 d .
H18 H 0.3805 0.4044 0.4795 0.040 Uiso 1 1 calc R
C24 C -0.00057(13) 0.69399(14) 0.54452(8) 0.0358(3) Uani 1 1 d .
H24A H 0.0654 0.6280 0.5630 0.054 Uiso 1 1 calc R
H24B H -0.0222 0.7054 0.5891 0.054 Uiso 1 1 calc R
H24C H 0.0292 0.7772 0.5347 0.054 Uiso 1 1 calc R
C3 C -0.38635(12) 0.61033(13) 0.02080(8) 0.0343(3) Uani 1 1 d .
H3 H -0.4729 0.6274 -0.0162 0.041 Uiso 1 1 calc R
C14 C 0.36201(12) 0.77694(14) 0.28576(9) 0.0353(3) Uani 1 1 d .
H14 H 0.3725 0.8653 0.3042 0.042 Uiso 1 1 calc R
C23 C -0.11612(13) 0.64943(15) 0.46164(8) 0.0359(3) Uani 1 1 d .
H23A H -0.1505 0.5684 0.4716 0.043 Uiso 1 1 calc R
H23B H -0.1816 0.7178 0.4403 0.043 Uiso 1 1 calc R
C13 C 0.46510(12) 0.70552(15) 0.29420(9) 0.0395(3) Uani 1 1 d .
H13 H 0.5447 0.7461 0.3182 0.047 Uiso 1 1 calc R

loop_
_atom_site_aniso_label
_atom_site_aniso_U_11
_atom_site_aniso_U_22
_atom_site_aniso_U_33
_atom_site_aniso_U_23
_atom_site_aniso_U_13
_atom_site_aniso_U_12
O3 0.0289(4) 0.0360(5) 0.0281(4) -0.0019(3) 0.0178(4) 0.0039(3)
O1 0.0337(5) 0.0359(5) 0.0341(5) -0.0112(4) 0.0186(4) -0.0043(4)
N1 0.0231(5) 0.0234(5) 0.0248(5) -0.0002(3) 0.0114(4) -0.0040(4)
O2 0.0251(4) 0.0682(7) 0.0409(5) -0.0054(5) 0.0182(4) 0.0041(4)
C6 0.0223(5) 0.0228(5) 0.0242(5) -0.0011(4) 0.0108(4) -0.0027(4)
C1 0.0242(5) 0.0220(5) 0.0291(6) 0.0013(4) 0.0139(5) -0.0028(4)
C16 0.0205(5) 0.0265(6) 0.0238(5) 0.0012(4) 0.0125(4) 0.0000(4)
C5 0.0329(6) 0.0279(6) 0.0244(5) -0.0010(4) 0.0133(5) -0.0063(5)
C17 0.0277(5) 0.0276(6) 0.0302(6) 0.0011(5) 0.0171(5) 0.0021(5)
C9 0.0268(5) 0.0244(6) 0.0262(5) -0.0002(4) 0.0148(5) -0.0010(4)
C10 0.0248(5) 0.0310(6) 0.0238(5) -0.0003(4) 0.0147(5) -0.0016(4)
C7 0.0226(5) 0.0195(5) 0.0267(6) -0.0001(4) 0.0131(5) -0.0011(4)
C22 0.0236(5) 0.0265(6) 0.0320(6) -0.0023(4) 0.0151(5) -0.0008(4)
C15 0.0263(5) 0.0311(6) 0.0286(6) -0.0016(5) 0.0155(5) -0.0012(5)
C11 0.0299(6) 0.0342(7) 0.0323(6) -0.0028(5) 0.0189(5) 0.0008(5)
C2 0.0223(5) 0.0301(6) 0.0336(6) 0.0024(5) 0.0109(5) -0.0025(5)
C8 0.0218(5) 0.0237(5) 0.0268(6) 0.0002(4) 0.0120(5) -0.0011(4)
C21 0.0254(5) 0.0268(6) 0.0299(6) -0.0009(4) 0.0124(5) 0.0015(4)
C4 0.0340(6) 0.0323(7) 0.0252(6) 0.0015(5) 0.0081(5) -0.0071(5)
C20 0.0318(6) 0.0344(7) 0.0311(6) -0.0058(5) 0.0114(5) -0.0046(5)
C19 0.0231(6) 0.0455(8) 0.0289(6) 0.0040(5) 0.0064(5) -0.0001(5)
C12 0.0261(6) 0.0499(8) 0.0392(7) -0.0039(6) 0.0187(6) 0.0026(5)
C18 0.0259(6) 0.0363(7) 0.0354(6) 0.0081(5) 0.0144(5) 0.0082(5)
C24 0.0455(7) 0.0329(7) 0.0314(6) -0.0010(5) 0.0214(6) 0.0056(6)
C3 0.0241(6) 0.0327(7) 0.0334(6) 0.0050(5) 0.0055(5) -0.0043(5)
C14 0.0338(6) 0.0349(7) 0.0395(7) -0.0086(5) 0.0204(6) -0.0087(5)
C23 0.0398(7) 0.0420(7) 0.0362(7) -0.0078(5) 0.0269(6) -0.0010(6)
C13 0.0266(6) 0.0524(9) 0.0409(7) -0.0094(6) 0.0181(6) -0.0108(6)

loop_
_atom_type_symbol
_atom_type_description
_atom_type_scat_dispersion_real
_atom_type_scat_dispersion_imag
_atom_type_scat_source
C C 0.0033 0.0016 'International Tables Vol C Tables 4.2.6.8 and 6.1.1.4'
N N 0.0061 0.0033 'International Tables Vol C Tables 4.2.6.8 and 6.1.1.4'
O O 0.0106 0.0060 'International Tables Vol C Tables 4.2.6.8 and 6.1.1.4'
H H 0.0000 0.0000 'International Tables Vol C Tables 4.2.6.8 and 6.1.1.4'

loop_
_geom_angle_atom_site_label_1
_geom_angle_atom_site_label_2
_geom_angle_atom_site_label_3
_geom_angle
C22 O3 C23 116.70(9)
C5 N1 C1 121.53(10)
C5 N1 C6 129.36(10)
C1 N1 C6 108.94(9)
C7 C6 N1 107.87(9)
C7 C6 C9 131.55(10)
N1 C6 C9 120.56(10)
N1 C1 C8 107.71(9)
N1 C1 C2 118.69(10)
C8 C1 C2 133.56(11)
C17 C16 C21 118.88(10)
C17 C16 C7 120.50(10)
C21 C16 C7 120.59(10)
C4 C5 N1 119.33(11)
C4 C5 H5 120.3
N1 C5 H5 120.3
C18 C17 C16 120.46(11)
C18 C17 H17 119.8
C16 C17 H17 119.8
O1 C9 C6 120.67(10)
O1 C9 C10 119.49(10)
C6 C9 C10 119.74(10)
C15 C10 C11 119.59(11)
C15 C10 C9 122.07(10)
C11 C10 C9 118.07(11)
C6 C7 C8 107.71(10)
C6 C7 C16 124.20(10)
C8 C7 C16 128.08(10)
O2 C22 O3 123.54(11)
O2 C22 C8 123.30(11)
O3 C22 C8 113.15(10)
C14 C15 C10 120.13(11)
C14 C15 H15 119.9
C10 C15 H15 119.9
C12 C11 C10 119.98(12)
C12 C11 H11 120.0
C10 C11 H11 120.0
C3 C2 C1 119.54(12)
C3 C2 H2 120.2
C1 C2 H2 120.2
C1 C8 C7 107.70(10)
C1 C8 C22 121.19(10)
C7 C8 C22 130.94(10)
C20 C21 C16 120.35(11)
C20 C21 H21 119.8
C16 C21 H21 119.8
C5 C4 C3 120.67(11)
C5 C4 H4 119.7
C3 C4 H4 119.7
C21 C20 C19 120.36(12)
C21 C20 H20 119.8
C19 C20 H20 119.8
C18 C19 C20 119.74(11)
C18 C19 H19 120.1
C20 C19 H19 120.1
C11 C12 C13 120.05(12)
C11 C12 H12 120.0
C13 C12 H12 120.0
C19 C18 C17 120.21(11)
C19 C18 H18 119.9
C17 C18 H18 119.9
C23 C24 H24A 109.5
C23 C24 H24B 109.5
H24A C24 H24B 109.5
C23 C24 H24C 109.5
H24A C24 H24C 109.5
H24B C24 H24C 109.5
C2 C3 C4 120.22(11)
C2 C3 H3 119.9
C4 C3 H3 119.9
C13 C14 C15 119.91(12)
C13 C14 H14 120.0
C15 C14 H14 120.0
O3 C23 C24 107.19(10)
O3 C23 H23A 110.3
C24 C23 H23A 110.3
O3 C23 H23B 110.3
C24 C23 H23B 110.3
H23A C23 H23B 108.5
C12 C13 C14 120.32(12)
C12 C13 H13 119.8
C14 C13 H13 119.8

loop_
_geom_bond_atom_site_label_1
_geom_bond_atom_site_label_2
_geom_bond_distance
O3 C22 1.3284(14)
O3 C23 1.4542(14)
O1 C9 1.2286(14)
N1 C5 1.3781(15)
N1 C1 1.3880(15)
N1 C6 1.4001(14)
O2 C22 1.2117(14)
C6 C7 1.3945(15)
C6 C9 1.4688(15)
C1 C8 1.4052(16)
C1 C2 1.4150(16)
C16 C17 1.3949(16)
C16 C21 1.3951(16)
C16 C7 1.4826(15)
C5 C4 1.3571(17)
C5 H5 0.9300
C17 C18 1.3888(17)
C17 H17 0.9300
C9 C10 1.4935(16)
C10 C15 1.3910(17)
C10 C11 1.3957(16)
C7 C8 1.4174(15)
C22 C8 1.4671(16)
C15 C14 1.3855(16)
C15 H15 0.9300
C11 C12 1.3838(18)
C11 H11 0.9300
C2 C3 1.3603(18)
C2 H2 0.9300
C21 C20 1.3861(17)
C21 H21 0.9300
C4 C3 1.412(2)
C4 H4 0.9300
C20 C19 1.3865(19)
C20 H20 0.9300
C19 C18 1.3829(19)
C19 H19 0.9300
C12 C13 1.384(2)
C12 H12 0.9300
C18 H18 0.9300
C24 C23 1.4949(19)
C24 H24A 0.9600
C24 H24B 0.9600
C24 H24C 0.9600
C3 H3 0.9300
C14 C13 1.3845(19)
C14 H14 0.9300
C23 H23A 0.9700
C23 H23B 0.9700
C13 H13 0.9300
